data_2236656
loop_
_publ_author_name
'Liu, Bing'
'Tom\'e, Jo\~ao P. C.'
'Cunha-Silva, Lu\'is'
'Almeida Paz, Filipe A.'

_publ_section_title
;
 5-Amino-3-(4<i>H</i>-1,2,4-triazol-4-yl)-1<i>H</i>-1,2,4-triazole
;
_journal_coeditor_code TK5136
_journal_issue 9
_journal_name_full 'Acta Crystallographica Section E'
_journal_page_first o2700
_journal_page_last o2701
_journal_paper_doi 10.1107/S1600536812034691
_journal_volume 68
_journal_year 2012
_chemical_formula_iupac 'C4 H5 N7'
_chemical_formula_moiety 'C4 H5 N7'
_chemical_formula_sum 'C4 H5 N7'
_chemical_formula_weight 151.15
_chemical_name_systematic
;
5-Amino-3-(4<i>H</i>-1,2,4-triazol-4-yl)-1<i>H</i>-1,2,4-triazole
;
_space_group_IT_number 14
_symmetry_cell_setting monoclinic
_symmetry_space_group_name_Hall '-P 2yn'
_symmetry_space_group_name_H-M 'P 1 21/n 1'
_atom_sites_solution_hydrogens geom
_atom_sites_solution_primary direct
_atom_sites_solution_secondary difmap
_cell_angle_alpha 90.00
_cell_angle_beta 112.914(12)
_cell_angle_gamma 90.00
_cell_formula_units_Z 8
_cell_length_a 13.765(3)
_cell_length_b 5.9378(12)
_cell_length_c 16.635(4)
_cell_measurement_reflns_used 823
_cell_measurement_temperature 293(2)
_cell_measurement_theta_max 21.71
_cell_measurement_theta_min 2.66
_cell_volume 1252.4(5)
_computing_cell_refinement 'SAINT-Plus (Bruker, 2005)'
_computing_data_collection 'APEX2 (Bruker, 2006)'
_computing_data_reduction 'SAINT-Plus (Bruker, 2005)'
_computing_molecular_graphics 'DIAMOND (Brandenburg, 2009)'
_computing_publication_material 'SHELXTL (Sheldrick, 2008)'
_computing_structure_refinement 'SHELXTL (Sheldrick, 2008)'
_computing_structure_solution 'SHELXTL (Sheldrick, 2008)'
_diffrn_ambient_temperature 293(2)
_diffrn_measured_fraction_theta_full 0.996
_diffrn_measured_fraction_theta_max 0.996
_diffrn_measurement_device_type 'Bruker X8 Kappa CCD APEXII'
_diffrn_measurement_method '\w / \f scans'
_diffrn_radiation_monochromator graphite
_diffrn_radiation_source 'fine-focus sealed tube'
_diffrn_radiation_type MoK\a
_diffrn_radiation_wavelength 0.71073
_diffrn_reflns_av_R_equivalents 0.0792
_diffrn_reflns_av_sigmaI/netI 0.0900
_diffrn_reflns_limit_h_max 16
_diffrn_reflns_limit_h_min -16
_diffrn_reflns_limit_k_max 5
_diffrn_reflns_limit_k_min -7
_diffrn_reflns_limit_l_max 19
_diffrn_reflns_limit_l_min -19
_diffrn_reflns_number 8003
_diffrn_reflns_theta_full 25.02
_diffrn_reflns_theta_max 25.02
_diffrn_reflns_theta_min 3.67
_diffrn_standards_number 0
_exptl_absorpt_coefficient_mu 0.119
_exptl_absorpt_correction_T_max 0.9964
_exptl_absorpt_correction_T_min 0.9882
_exptl_absorpt_correction_type multi-scan
_exptl_absorpt_process_details
;
(SADABS; Sheldrick, 1998)
;
_exptl_crystal_colour yellow
_exptl_crystal_density_diffrn 1.603
_exptl_crystal_density_method 'not measured'
_exptl_crystal_description prism
_exptl_crystal_F_000 624
_exptl_crystal_size_max 0.10
_exptl_crystal_size_mid 0.05
_exptl_crystal_size_min 0.03
_refine_diff_density_max 0.521
_refine_diff_density_min -0.363
_refine_ls_extinction_method none
_refine_ls_goodness_of_fit_ref 0.955
_refine_ls_hydrogen_treatment mixed
_refine_ls_matrix_type full
_refine_ls_number_parameters 217
_refine_ls_number_reflns 2192
_refine_ls_number_restraints 8
_refine_ls_restrained_S_all 0.953
_refine_ls_R_factor_all 0.1635
_refine_ls_R_factor_gt 0.0730
_refine_ls_shift/su_max 0.000
_refine_ls_shift/su_mean 0.000
_refine_ls_structure_factor_coef Fsqd
_refine_ls_weighting_details 'calc w=1/[\s^2^(Fo^2^)+(0.1189P)^2^+0.0000P] where P=(Fo^2^+2Fc^2^)/3'
_refine_ls_weighting_scheme calc
_refine_ls_wR_factor_gt 0.1714
_refine_ls_wR_factor_ref 0.2255
_reflns_number_gt 975
_reflns_number_total 2192
_reflns_threshold_expression I>2\s(I)
_cod_data_source_file tk5136.cif
_cod_data_source_block I
_cod_original_sg_symbol_H-M 'P 21/n'
_cod_database_code 2236656
_cod_database_fobs_code 2236656

loop_
_symmetry_equiv_pos_as_xyz
'x, y, z'
'-x+1/2, y+1/2, -z+1/2'
'-x, -y, -z'
'x-1/2, -y-1/2, z-1/2'

loop_
_atom_site_type_symbol
_atom_site_label
_atom_site_fract_x
_atom_site_fract_y
_atom_site_fract_z
_atom_site_U_iso_or_equiv
_atom_site_adp_type
_atom_site_calc_flag
_atom_site_refinement_flags
_atom_site_occupancy
_atom_site_symmetry_multiplicity
N N1 0.6176(4) -0.3457(6) -0.1686(3) 0.0465(13) Uani d D 1 1
H H1B 0.625(4) -0.477(4) -0.140(3) 0.070 Uiso d D 1 1
H H1A 0.625(4) -0.341(7) -0.2198(16) 0.070 Uiso d D 1 1
N N2 0.6244(3) 0.0473(7) -0.1487(3) 0.0431(12) Uani d D 1 1
H H2 0.624(4) 0.106(9) -0.1987(18) 0.065 Uiso d D 1 1
N N4 0.6274(3) 0.2015(6) -0.0855(3) 0.0443(12) Uani d . 1 1
C C2 0.6268(4) 0.0647(8) -0.0238(3) 0.0346(12) Uani d . 1 1
N N3 0.6228(3) -0.1582(6) -0.0393(2) 0.0326(10) Uani d . 1 1
C C1 0.6217(4) -0.1618(8) -0.1201(3) 0.0368(12) Uani d . 1 1
N N6 0.6346(3) 0.1685(7) 0.1884(3) 0.0477(12) Uani d . 1 1
N N7 0.6317(3) 0.3877(7) 0.1576(3) 0.0493(12) Uani d . 1 1
C C3 0.6290(4) 0.3720(8) 0.0783(3) 0.0449(14) Uani d . 1 1
H H3 0.6272 0.4936 0.0426 0.054 Uiso calc R 1 1
N N5 0.6292(3) 0.1502(6) 0.0556(2) 0.0339(10) Uani d . 1 1
C C4 0.6328(4) 0.0325(9) 0.1264(3) 0.0420(13) Uani d . 1 1
H H4 0.6338 -0.1238 0.1302 0.050 Uiso calc R 1 1
N N10 0.6263(3) 0.2101(6) 0.3519(3) 0.0417(12) Uani d D 1 1
H H10 0.636(4) 0.166(9) 0.3037(19) 0.063 Uiso d D 1 1
N N11 0.6323(3) 0.0579(6) 0.4167(3) 0.0383(11) Uani d . 1 1
C C6 0.6227(3) 0.1927(7) 0.4747(3) 0.0312(11) Uani d . 1 1
N N9 0.6124(3) 0.4162(6) 0.4575(3) 0.0350(10) Uani d . 1 1
C C5 0.6144(4) 0.4198(8) 0.3774(3) 0.0341(12) Uani d . 1 1
N N14 0.6344(3) -0.1263(7) 0.6590(3) 0.0441(11) Uani d . 1 1
N N13 0.6262(3) 0.0938(7) 0.6861(3) 0.0487(12) Uani d . 1 1
C C7 0.6202(4) 0.2269(8) 0.6221(3) 0.0440(14) Uani d . 1 1
H H7 0.6136 0.3827 0.6229 0.053 Uiso calc R 1 1
N N12 0.6250(3) 0.1088(6) 0.5547(2) 0.0342(10) Uani d . 1 1
C C8 0.6339(4) -0.1094(8) 0.5814(3) 0.0411(13) Uani d . 1 1
H H8 0.6390 -0.2311 0.5480 0.049 Uiso calc R 1 1
N N8 0.6036(4) 0.6025(7) 0.3278(3) 0.0509(13) Uani d D 1 1
H H8A 0.605(4) 0.589(7) 0.2746(15) 0.076 Uiso d D 1 1
H H8B 0.615(4) 0.737(4) 0.355(3) 0.076 Uiso d D 1 1

loop_
_atom_site_aniso_label
_atom_site_aniso_U_11
_atom_site_aniso_U_22
_atom_site_aniso_U_33
_atom_site_aniso_U_12
_atom_site_aniso_U_13
_atom_site_aniso_U_23
N1 0.083(3) 0.031(2) 0.035(3) 0.001(2) 0.033(3) -0.005(2)
N2 0.084(3) 0.030(2) 0.026(3) -0.003(2) 0.032(3) -0.001(2)
N4 0.083(3) 0.033(2) 0.028(3) -0.001(2) 0.033(2) 0.000(2)
C2 0.045(3) 0.036(3) 0.026(3) 0.004(2) 0.017(3) -0.002(2)
N3 0.051(3) 0.030(2) 0.022(2) 0.0005(17) 0.020(2) 0.0000(17)
C1 0.050(3) 0.036(3) 0.030(3) 0.001(2) 0.022(3) -0.001(2)
N6 0.075(3) 0.051(3) 0.025(3) 0.007(2) 0.028(2) -0.002(2)
N7 0.066(3) 0.044(3) 0.044(3) -0.008(2) 0.028(3) -0.008(2)
C3 0.067(4) 0.042(3) 0.030(3) -0.005(3) 0.022(3) -0.011(2)
N5 0.052(3) 0.035(2) 0.021(3) 0.0012(19) 0.022(2) -0.0004(18)
C4 0.059(4) 0.045(3) 0.027(3) 0.005(2) 0.022(3) 0.003(3)
N10 0.073(3) 0.032(3) 0.029(3) 0.004(2) 0.029(3) 0.004(2)
N11 0.067(3) 0.031(2) 0.023(2) -0.0016(19) 0.024(2) -0.0013(19)
C6 0.043(3) 0.033(3) 0.022(3) 0.000(2) 0.017(2) 0.002(2)
N9 0.055(3) 0.029(2) 0.026(2) 0.0003(18) 0.021(2) -0.0082(18)
C5 0.050(3) 0.028(3) 0.028(3) 0.001(2) 0.020(3) 0.000(2)
N14 0.061(3) 0.045(3) 0.030(3) 0.002(2) 0.022(2) 0.006(2)
N13 0.073(3) 0.048(3) 0.029(3) -0.002(2) 0.024(2) 0.003(2)
C7 0.069(4) 0.038(3) 0.033(3) -0.001(2) 0.029(3) 0.000(3)
N12 0.052(3) 0.030(2) 0.024(3) -0.0001(18) 0.020(2) -0.0002(18)
C8 0.059(4) 0.039(3) 0.032(3) 0.003(2) 0.026(3) 0.004(2)
N8 0.097(4) 0.030(2) 0.036(3) 0.001(2) 0.037(3) 0.002(2)

loop_
_atom_type_symbol
_atom_type_description
_atom_type_scat_dispersion_real
_atom_type_scat_dispersion_imag
_atom_type_scat_source
C C 0.0033 0.0016 'International Tables Vol C Tables 4.2.6.8 and 6.1.1.4'
H H 0.0000 0.0000 'International Tables Vol C Tables 4.2.6.8 and 6.1.1.4'
N N 0.0061 0.0033 'International Tables Vol C Tables 4.2.6.8 and 6.1.1.4'

loop_
_geom_angle_atom_site_label_1
_geom_angle_atom_site_label_2
_geom_angle_atom_site_label_3
_geom_angle
C1 N1 H1B 114(3)
C1 N1 H1A 123(3)
H1B N1 H1A 120(4)
C1 N2 N4 110.0(4)
C1 N2 H2 134(4)
N4 N2 H2 116(4)
C2 N4 N2 100.2(4)
N4 C2 N3 118.1(4)
N4 C2 N5 120.5(4)
N3 C2 N5 121.4(4)
C1 N3 C2 101.1(4)
N2 C1 N3 110.6(4)
N2 C1 N1 122.8(5)
N3 C1 N1 126.6(5)
C4 N6 N7 107.4(4)
C3 N7 N6 106.8(4)
N7 C3 N5 110.1(5)
N7 C3 H3 124.9
N5 C3 H3 124.9
C4 N5 C3 105.1(4)
C4 N5 C2 127.7(4)
C3 N5 C2 127.2(4)
N6 C4 N5 110.6(4)
N6 C4 H4 124.7
N5 C4 H4 124.7
C5 N10 N11 109.6(4)
C5 N10 H10 129(4)
N11 N10 H10 121(4)
C6 N11 N10 100.6(4)
N11 C6 N9 118.7(4)
N11 C6 N12 120.8(4)
N9 C6 N12 120.5(4)
C5 N9 C6 100.6(4)
N8 C5 N9 125.8(4)
N8 C5 N10 123.7(4)
N9 C5 N10 110.5(4)
C8 N14 N13 106.2(4)
C7 N13 N14 106.9(4)
N13 C7 N12 110.9(4)
N13 C7 H7 124.5
N12 C7 H7 124.5
C7 N12 C8 104.6(4)
C7 N12 C6 127.8(4)
C8 N12 C6 127.6(4)
N14 C8 N12 111.4(4)
N14 C8 H8 124.3
N12 C8 H8 124.3
C5 N8 H8A 120(3)
C5 N8 H8B 117(3)
H8A N8 H8B 120(4)

loop_
_geom_bond_atom_site_label_1
_geom_bond_atom_site_label_2
_geom_bond_distance
N1 C1 1.345(6)
N1 H1B 0.900(5)
N1 H1A 0.899(5)
N2 C1 1.335(6)
N2 N4 1.382(5)
N2 H2 0.899(5)
N4 C2 1.312(6)
C2 N3 1.346(5)
C2 N5 1.403(5)
N3 C1 1.337(6)
N6 C4 1.303(6)
N6 N7 1.394(6)
N7 C3 1.307(6)
C3 N5 1.370(6)
C3 H3 0.9300
N5 C4 1.353(6)
C4 H4 0.9300
N10 C5 1.346(6)
N10 N11 1.385(5)
N10 H10 0.901(5)
N11 C6 1.299(5)
C6 N9 1.353(5)
C6 N12 1.410(5)
N9 C5 1.344(6)
C5 N8 1.336(6)
N14 C8 1.293(6)
N14 N13 1.401(5)
N13 C7 1.302(6)
C7 N12 1.346(6)
C7 H7 0.9300
N12 C8 1.360(6)
C8 H8 0.9300
N8 H8A 0.899(5)
N8 H8B 0.900(5)

loop_
_geom_hbond_atom_site_label_D
_geom_hbond_atom_site_label_H
_geom_hbond_atom_site_label_A
_geom_hbond_site_symmetry_A
_geom_hbond_distance_DH
_geom_hbond_distance_HA
_geom_hbond_distance_DA
_geom_hbond_angle_DHA
N1 H1A N14 1_554 0.899(5) 2.43(2) 3.239(6) 150(4)
N1 H1B N4 1_545 0.900(5) 2.107(11) 3.002(6) 173(5)
N2 H2 N13 1_554 0.899(5) 1.93(2) 2.772(6) 155(5)
N8 H8A N7 . 0.899(5) 2.43(2) 3.264(6) 154(4)
N8 H8B N11 1_565 0.900(5) 2.135(8) 3.034(6) 176(5)
N10 H10 N6 . 0.901(5) 1.912(19) 2.777(6) 161(5)

loop_
_geom_torsion_atom_site_label_1
_geom_torsion_atom_site_label_2
_geom_torsion_atom_site_label_3
_geom_torsion_atom_site_label_4
_geom_torsion
C1 N2 N4 C2 0.4(5)
N2 N4 C2 N3 -0.7(6)
N2 N4 C2 N5 -179.9(4)
N4 C2 N3 C1 0.7(6)
N5 C2 N3 C1 180.0(4)
N4 N2 C1 N3 0.0(6)
N4 N2 C1 N1 179.4(4)
C2 N3 C1 N2 -0.4(5)
C2 N3 C1 N1 -179.8(5)
C4 N6 N7 C3 -0.4(5)
N6 N7 C3 N5 0.4(6)
N7 C3 N5 C4 -0.3(5)
N7 C3 N5 C2 180.0(4)
N4 C2 N5 C4 -177.5(5)
N3 C2 N5 C4 3.3(7)
N4 C2 N5 C3 2.1(7)
N3 C2 N5 C3 -177.1(4)
N7 N6 C4 N5 0.2(5)
C3 N5 C4 N6 0.0(5)
C2 N5 C4 N6 179.7(4)
C5 N10 N11 C6 0.3(5)
N10 N11 C6 N9 -0.9(6)
N10 N11 C6 N12 -179.6(4)
N11 C6 N9 C5 1.0(6)
N12 C6 N9 C5 179.8(4)
C6 N9 C5 N8 177.7(5)
C6 N9 C5 N10 -0.7(5)
N11 N10 C5 N8 -178.2(5)
N11 N10 C5 N9 0.3(5)
C8 N14 N13 C7 0.7(5)
N14 N13 C7 N12 -0.6(6)
N13 C7 N12 C8 0.3(6)
N13 C7 N12 C6 -178.9(4)
N11 C6 N12 C7 177.2(4)
N9 C6 N12 C7 -1.5(7)
N11 C6 N12 C8 -1.8(7)
N9 C6 N12 C8 179.4(4)
N13 N14 C8 N12 -0.5(5)
C7 N12 C8 N14 0.2(5)
C6 N12 C8 N14 179.4(4)

loop_
_cod_related_entry_id
_cod_related_entry_database
_cod_related_entry_code
1 ChemSpider 25070734
